data_7703071
loop_
_publ_author_name
'Xiao, Lin'
'Zhao, Yanxia'
'Qiao, Sijie'
'Sun, Ziyue'
'Santoro, Orlando'
'Redshaw, Carl'

_publ_section_title
;
 Synthesis and structures of mono- and di-nuclear aluminium and zinc
 complexes bearing \a-diimine and related ligands, and their use in the
 ring opening polymerization of cyclic esters.
;
_journal_issue 5
_journal_name_full 'Dalton transactions (Cambridge, England : 2003)'
_journal_page_first 1456
_journal_page_last 1472
_journal_paper_doi 10.1039/c9dt04332b
_journal_volume 49
_journal_year 2020
_chemical_formula_sum 'C57 H80 N4'
_chemical_formula_weight 821.25
_space_group_crystal_system monoclinic
_space_group_IT_number 15
_space_group_name_Hall '-C 2yc'
_space_group_name_H-M_alt 'C 1 2/c 1'
_atom_sites_solution_hydrogens geom
_atom_sites_solution_primary direct
_atom_sites_solution_secondary difmap
_audit_creation_method SHELXL-2014/7
_audit_update_record
;
2019-10-29 deposited with the CCDC.	2019-12-30 downloaded from the CCDC.
;
_cell_angle_alpha 90
_cell_angle_beta 108.349(3)
_cell_angle_gamma 90
_cell_formula_units_Z 2
_cell_length_a 16.4092(9)
_cell_length_b 9.5095(9)
_cell_length_c 17.0073(10)
_cell_measurement_reflns_used 5944
_cell_measurement_temperature 130(2)
_cell_measurement_theta_max 25.10
_cell_measurement_theta_min 2.51
_cell_volume 2518.9(3)
_computing_cell_refinement 'Bruker SMART'
_computing_data_collection 'Bruker SMART APEX II'
_computing_data_reduction 'Bruker SAINT'
_computing_molecular_graphics SHELXTL
_computing_publication_material SHELXTL
_computing_structure_refinement 'SHELXL-2014/7 (Sheldrick, 2014)'
_computing_structure_solution 'SHELXL-2014/7 (Sheldrick, 2014)'
_diffrn_ambient_temperature 130(2)
_diffrn_detector_area_resol_mean 'fine-focus sealed tube'
_diffrn_measured_fraction_theta_full 0.995
_diffrn_measured_fraction_theta_max 0.995
_diffrn_measurement_device_type 'Bruker APEX II area detector'
_diffrn_measurement_method '\w scan'
_diffrn_radiation_type MoK\a
_diffrn_radiation_wavelength 0.71073
_diffrn_reflns_av_R_equivalents 0.0463
_diffrn_reflns_av_unetI/netI 0.0414
_diffrn_reflns_Laue_measured_fraction_full 0.995
_diffrn_reflns_Laue_measured_fraction_max 0.995
_diffrn_reflns_limit_h_max 19
_diffrn_reflns_limit_h_min -19
_diffrn_reflns_limit_k_max 11
_diffrn_reflns_limit_k_min -11
_diffrn_reflns_limit_l_max 20
_diffrn_reflns_limit_l_min -20
_diffrn_reflns_number 10737
_diffrn_reflns_point_group_measured_fraction_full 0.995
_diffrn_reflns_point_group_measured_fraction_max 0.995
_diffrn_reflns_theta_full 25.017
_diffrn_reflns_theta_max 25.017
_diffrn_reflns_theta_min 2.509
_exptl_absorpt_coefficient_mu 0.062
_exptl_absorpt_correction_type multi-scan
_exptl_absorpt_process_details SADABS
_exptl_crystal_colour YELLOW
_exptl_crystal_density_diffrn 1.083
_exptl_crystal_density_meas ?
_exptl_crystal_description block
_exptl_crystal_F_000 900
_exptl_crystal_size_max 0.250
_exptl_crystal_size_mid 0.200
_exptl_crystal_size_min 0.180
_exptl_transmission_factor_max 0.7452
_exptl_transmission_factor_min 0.4713
_refine_diff_density_max 0.406
_refine_diff_density_min -0.446
_refine_diff_density_rms 0.054
_refine_ls_extinction_method none
_refine_ls_goodness_of_fit_ref 1.058
_refine_ls_hydrogen_treatment constr
_refine_ls_matrix_type full
_refine_ls_number_parameters 146
_refine_ls_number_reflns 2214
_refine_ls_number_restraints 0
_refine_ls_restrained_S_all 1.058
_refine_ls_R_factor_all 0.1268
_refine_ls_R_factor_gt 0.0936
_refine_ls_shift/su_max 0.000
_refine_ls_shift/su_mean 0.000
_refine_ls_structure_factor_coef Fsqd
_refine_ls_weighting_details 'w=1/[\s^2^(Fo^2^)+(0.0198P)^2^+10.3302P] where P=(Fo^2^+2Fc^2^)/3'
_refine_ls_weighting_scheme calc
_refine_ls_wR_factor_gt 0.1672
_refine_ls_wR_factor_ref 0.1849
_reflns_Friedel_coverage 0.000
_reflns_number_gt 1603
_reflns_number_total 2214
_reflns_threshold_expression 'I > 2\s(I)'
_cod_data_source_file c9dt04332b2.cif
_cod_data_source_block 15_a
_cod_depositor_comments
;
The following automatic conversions were performed:

data item '_exptl_absorpt_correction_type' value 'Multi-scan' was
changed to 'multi-scan' in accordance with the
/home/data/users/saulius/crontab/automatic-downloads/rss-feeds/RSC/lib/dictionaries/cif_core.dic
dictionary named 'cif_core.dic' version 2.4.2 last updated on
2011-04-26.

data item '_exptl_crystal_density_meas' value 'not measured' was
changed to '?' -- the value is perceived as not measured.

Automatic conversion script
Id: cif_fix_values 7556 2019-12-06 15:28:31Z antanas 

 Adding full bibliography for 7703070--7703079.cif.
;
_cod_original_sg_symbol_H-M 'C 2/c'
_cod_database_code 7703071
_shelx_shelxl_version_number 2014/7
_shelx_space_group_comment
;
The symmetry employed for this shelxl refinement is uniquely defined
by the following loop, which should always be used as a source of
symmetry information in preference to the above space-group names.
They are only intended as comments.
;
_shelx_estimated_absorpt_t_min 0.985
_shelx_estimated_absorpt_t_max 0.989

loop_
_space_group_symop_operation_xyz
'x, y, z'
'-x, y, -z+1/2'
'x+1/2, y+1/2, z'
'-x+1/2, y+1/2, -z+1/2'
'-x, -y, -z'
'x, -y, z-1/2'
'-x+1/2, -y+1/2, -z'
'x+1/2, -y+1/2, z-1/2'

loop_
_atom_site_label
_atom_site_type_symbol
_atom_site_fract_x
_atom_site_fract_y
_atom_site_fract_z
_atom_site_U_iso_or_equiv
_atom_site_adp_type
_atom_site_occupancy
_atom_site_site_symmetry_order
_atom_site_calc_flag
_atom_site_refinement_flags_posn
_atom_site_refinement_flags_adp
_atom_site_refinement_flags_occupancy
C1 C 0.2736(2) 0.6961(3) 0.48248(18) 0.0434(9) Uani 1 1 d . . .
C2 C 0.2890(2) 0.5541(4) 0.5236(2) 0.0495(9) Uani 1 1 d . . .
H2A H 0.3248 0.4973 0.4993 0.074 Uiso 1 1 calc R U .
H2B H 0.2339 0.5067 0.5153 0.074 Uiso 1 1 calc R U .
H2C H 0.3183 0.5659 0.5831 0.074 Uiso 1 1 calc R U .
C3 C 0.5000 0.4167(8) 0.2500 0.0273(18) Uani 0.5 2 d S T P
H3A H 0.4654 0.3546 0.2052 0.033 Uiso 0.5 1 calc R U P
H3B H 0.5346 0.3546 0.2948 0.033 Uiso 0.5 1 calc R U P
C4 C 0.3397(3) 0.6450(3) 0.38021(18) 0.0484(10) Uani 1 1 d . . .
C5 C 0.4264(3) 0.6779(3) 0.39082(18) 0.0469(9) Uani 1 1 d . . .
C6 C 0.4695(3) 0.6055(4) 0.3445(2) 0.0602(12) Uani 1 1 d . . .
H6 H 0.5280 0.6272 0.3523 0.072 Uiso 1 1 calc R U .
C7 C 0.4300(4) 0.5038(4) 0.2880(2) 0.0832(18) Uani 1 1 d . . .
C8 C 0.3454(4) 0.4723(4) 0.2784(2) 0.0862(19) Uani 1 1 d . . .
H8 H 0.3179 0.4018 0.2396 0.103 Uiso 1 1 calc R U .
C9 C 0.2974(3) 0.5407(4) 0.3239(2) 0.0648(13) Uani 1 1 d . . .
C10 C 0.2044(4) 0.5017(5) 0.3107(2) 0.0828(16) Uani 1 1 d . . .
H10 H 0.1841 0.5512 0.3529 0.099 Uiso 1 1 calc R U .
C11 C 0.1481(4) 0.5457(7) 0.2242(3) 0.138(3) Uani 1 1 d . . .
H11A H 0.1483 0.6485 0.2196 0.208 Uiso 1 1 calc R U .
H11B H 0.0892 0.5128 0.2150 0.208 Uiso 1 1 calc R U .
H11C H 0.1707 0.5042 0.1825 0.208 Uiso 1 1 calc R U .
C12 C 0.1949(4) 0.3425(5) 0.3198(3) 0.0989(19) Uani 1 1 d . . .
H12A H 0.2167 0.2929 0.2800 0.148 Uiso 1 1 calc R U .
H12B H 0.1341 0.3193 0.3090 0.148 Uiso 1 1 calc R U .
H12C H 0.2277 0.3136 0.3762 0.148 Uiso 1 1 calc R U .
C13 C 0.4708(2) 0.7880(3) 0.4535(2) 0.0467(9) Uani 1 1 d . . .
H13 H 0.4280 0.8637 0.4517 0.056 Uiso 1 1 calc R U .
C14 C 0.4991(3) 0.7263(4) 0.5412(2) 0.0586(11) Uani 1 1 d . . .
H14A H 0.4494 0.6851 0.5529 0.088 Uiso 1 1 calc R U .
H14B H 0.5236 0.8011 0.5814 0.088 Uiso 1 1 calc R U .
H14C H 0.5425 0.6534 0.5455 0.088 Uiso 1 1 calc R U .
C15 C 0.5477(3) 0.8568(4) 0.4370(3) 0.0628(11) Uani 1 1 d . . .
H15A H 0.5939 0.7876 0.4453 0.094 Uiso 1 1 calc R U .
H15B H 0.5679 0.9357 0.4752 0.094 Uiso 1 1 calc R U .
H15C H 0.5307 0.8913 0.3798 0.094 Uiso 1 1 calc R U .
N1 N 0.29485(19) 0.7343(3) 0.41985(15) 0.0457(8) Uani 1 1 d . . .

loop_
_atom_site_aniso_label
_atom_site_aniso_U_11
_atom_site_aniso_U_22
_atom_site_aniso_U_33
_atom_site_aniso_U_23
_atom_site_aniso_U_13
_atom_site_aniso_U_12
C1 0.053(2) 0.0348(18) 0.0271(17) -0.0034(13) -0.0099(15) -0.0096(16)
C2 0.063(2) 0.0396(19) 0.0382(18) 0.0042(15) 0.0046(17) -0.0007(18)
C3 0.040(5) 0.027(4) 0.011(3) 0.000 0.003(3) 0.000
C4 0.086(3) 0.0284(17) 0.0215(15) -0.0021(13) 0.0040(17) -0.0043(18)
C5 0.086(3) 0.0262(17) 0.0247(16) 0.0009(13) 0.0115(17) -0.0018(18)
C6 0.119(4) 0.0315(19) 0.0387(19) 0.0005(15) 0.038(2) -0.002(2)
C7 0.187(6) 0.034(2) 0.039(2) -0.0030(17) 0.049(3) -0.028(3)
C8 0.203(6) 0.029(2) 0.0204(18) -0.0098(15) 0.026(3) -0.022(3)
C9 0.116(4) 0.0354(19) 0.0262(17) 0.0001(15) -0.002(2) -0.022(2)
C10 0.122(4) 0.059(3) 0.044(2) -0.013(2) -0.008(2) -0.028(3)
C11 0.153(6) 0.115(5) 0.086(4) 0.006(4) -0.049(4) -0.052(4)
C12 0.156(5) 0.069(3) 0.082(3) -0.027(3) 0.051(4) -0.043(3)
C13 0.061(2) 0.0351(18) 0.0416(19) -0.0066(15) 0.0133(17) 0.0033(17)
C14 0.066(3) 0.063(2) 0.0381(19) -0.0122(18) 0.0042(18) -0.001(2)
C15 0.070(3) 0.046(2) 0.073(3) -0.010(2) 0.024(2) -0.002(2)
N1 0.063(2) 0.0355(15) 0.0250(13) -0.0026(12) -0.0060(13) -0.0076(14)

loop_
_atom_type_symbol
_atom_type_description
_atom_type_scat_dispersion_real
_atom_type_scat_dispersion_imag
_atom_type_scat_source
C C 0.0033 0.0016 'International Tables Vol C Tables 4.2.6.8 and 6.1.1.4'
H H 0.0000 0.0000 'International Tables Vol C Tables 4.2.6.8 and 6.1.1.4'
N N 0.0061 0.0033 'International Tables Vol C Tables 4.2.6.8 and 6.1.1.4'

loop_
_geom_angle_atom_site_label_1
_geom_angle_atom_site_label_2
_geom_angle_atom_site_label_3
_geom_angle
_geom_angle_site_symmetry_1
_geom_angle_site_symmetry_3
N1 C1 C2 126.5(3) . .
N1 C1 C1 116.4(4) . 7_566
C2 C1 C1 117.1(4) . 7_566
C1 C2 H2A 109.5 . .
C1 C2 H2B 109.5 . .
H2A C2 H2B 109.5 . .
C1 C2 H2C 109.5 . .
H2A C2 H2C 109.5 . .
H2B C2 H2C 109.5 . .
C7 C3 C7 121.7(5) . 2_655
C7 C3 H3A 106.9 . .
C7 C3 H3A 106.9 2_655 .
C7 C3 H3B 106.9 . .
C7 C3 H3B 106.9 2_655 .
H3A C3 H3B 106.7 . .
C9 C4 C5 120.5(4) . .
C9 C4 N1 121.7(4) . .
C5 C4 N1 117.2(3) . .
C6 C5 C4 119.2(3) . .
C6 C5 C13 121.6(4) . .
C4 C5 C13 119.2(3) . .
C7 C6 C5 122.1(5) . .
C7 C6 H6 118.9 . .
C5 C6 H6 118.9 . .
C6 C7 C8 118.1(5) . .
C6 C7 C3 112.5(5) . .
C8 C7 C3 128.7(4) . .
C7 C8 C9 123.1(4) . .
C7 C8 H8 118.5 . .
C9 C8 H8 118.5 . .
C4 C9 C8 117.0(4) . .
C4 C9 C10 122.3(4) . .
C8 C9 C10 120.7(4) . .
C9 C10 C11 110.6(4) . .
C9 C10 C12 110.9(5) . .
C11 C10 C12 108.5(4) . .
C9 C10 H10 108.9 . .
C11 C10 H10 108.9 . .
C12 C10 H10 108.9 . .
C10 C11 H11A 109.5 . .
C10 C11 H11B 109.5 . .
H11A C11 H11B 109.5 . .
C10 C11 H11C 109.5 . .
H11A C11 H11C 109.5 . .
H11B C11 H11C 109.5 . .
C10 C12 H12A 109.5 . .
C10 C12 H12B 109.5 . .
H12A C12 H12B 109.5 . .
C10 C12 H12C 109.5 . .
H12A C12 H12C 109.5 . .
H12B C12 H12C 109.5 . .
C5 C13 C15 114.3(3) . .
C5 C13 C14 110.7(3) . .
C15 C13 C14 109.2(3) . .
C5 C13 H13 107.5 . .
C15 C13 H13 107.5 . .
C14 C13 H13 107.5 . .
C13 C14 H14A 109.5 . .
C13 C14 H14B 109.5 . .
H14A C14 H14B 109.5 . .
C13 C14 H14C 109.5 . .
H14A C14 H14C 109.5 . .
H14B C14 H14C 109.5 . .
C13 C15 H15A 109.5 . .
C13 C15 H15B 109.5 . .
H15A C15 H15B 109.5 . .
C13 C15 H15C 109.5 . .
H15A C15 H15C 109.5 . .
H15B C15 H15C 109.5 . .
C1 N1 C4 123.0(3) . .

loop_
_geom_bond_atom_site_label_1
_geom_bond_atom_site_label_2
_geom_bond_distance
_geom_bond_site_symmetry_2
C1 N1 1.274(4) .
C1 C2 1.505(4) .
C1 C1 1.515(7) 7_566
C2 H2A 0.9800 .
C2 H2B 0.9800 .
C2 H2C 0.9800 .
C3 C7 1.700(7) .
C3 C7 1.700(7) 2_655
C3 H3A 0.9900 .
C3 H3B 0.9900 .
C4 C9 1.401(4) .
C4 C5 1.411(5) .
C4 N1 1.425(5) .
C5 C6 1.395(5) .
C5 C13 1.508(4) .
C6 C7 1.374(5) .
C6 H6 0.9500 .
C7 C8 1.378(7) .
C8 C9 1.425(7) .
C8 H8 0.9500 .
C9 C10 1.516(7) .
C10 C11 1.529(6) .
C10 C12 1.535(6) .
C10 H10 1.0000 .
C11 H11A 0.9800 .
C11 H11B 0.9800 .
C11 H11C 0.9800 .
C12 H12A 0.9800 .
C12 H12B 0.9800 .
C12 H12C 0.9800 .
C13 C15 1.523(5) .
C13 C14 1.533(4) .
C13 H13 1.0000 .
C14 H14A 0.9800 .
C14 H14B 0.9800 .
C14 H14C 0.9800 .
C15 H15A 0.9800 .
C15 H15B 0.9800 .
C15 H15C 0.9800 .
